data_7010849
loop_
_publ_author_name
'Ishii, Tomohiko'
'Kanehama, Ryo'
'Aizawa, Naoko'
'Yamashita, Masahiro'
'Matsuzaka, Hiroyuki'
'Sugiura, Ken-ichi'
'Miyasaka, Hitoshi'
'Kodama, Takeshi'
'Kikuchi, Kouichi'
'Ikemoto, Isao'
'Tanaka, Hisaaki'
'Marumoto, Kazuhiro'
'Kuroda, Shin-Ichi'

_publ_section_title
;
 Fullerene C60 exhibiting a strong intermolecular interaction in a
 cocrystallite with C4 symmetrical cobalt
 tetrakis(di-tert-butylphenyl)porphyrin
;
_journal_issue 20
_journal_name_full 'Journal of the Chemical Society, Dalton Transactions'
_journal_page_first 2975
_journal_paper_doi 10.1039/b104514h
_journal_year 2001
_chemical_formula_sum 'C136 H92 Co N4'
_chemical_formula_weight 1841.18
_space_group_IT_number 79
_symmetry_cell_setting tetragonal
_symmetry_Int_Tables_number 79
_symmetry_space_group_name_Hall 'I 4'
_symmetry_space_group_name_H-M 'I 4'
_audit_creation_date 'Fri Apr  6 15:51:25 2001'
_audit_creation_method 'by teXsan'
_cell_angle_alpha 90
_cell_angle_beta 90
_cell_angle_gamma 90
_cell_formula_units_Z 2
_cell_length_a 19.9711(4)
_cell_length_b 19.9711(4)
_cell_length_c 11.9970(2)
_cell_measurement_reflns_used 33349
_cell_measurement_temperature 83.2
_cell_measurement_theta_max 27.4
_cell_measurement_theta_min 2.0
_cell_volume 4784.94(16)
_computing_cell_refinement PROCESS-AUTO
_computing_data_collection PROCESS-AUTO
_computing_data_reduction 'teXsan Ver. 1.11'
_computing_publication_material 'teXsan Ver. 1.11'
_computing_structure_refinement 'teXsan Ver. 1.10'
_computing_structure_solution SIR92
_diffrn_detector_area_resol_mean 10.00
_diffrn_measured_fraction_theta_full 1.0000
_diffrn_measured_fraction_theta_max 1.0000
_diffrn_measurement_device_type 'Rigaku RAXIS-RAPID Imaging Plate'
_diffrn_measurement_method \w
_diffrn_radiation_type 'Mo K\a'
_diffrn_radiation_wavelength 0.7107
_diffrn_reflns_av_R_equivalents 0.058
_diffrn_reflns_limit_h_max 25
_diffrn_reflns_limit_h_min 0
_diffrn_reflns_limit_k_max 25
_diffrn_reflns_limit_k_min 0
_diffrn_reflns_limit_l_max 15
_diffrn_reflns_limit_l_min 0
_diffrn_reflns_number 22984
_diffrn_reflns_theta_full 27.48
_diffrn_reflns_theta_max 27.48
_exptl_absorpt_coefficient_mu 0.239
_exptl_absorpt_correction_T_max 0.976
_exptl_absorpt_correction_T_min 0.850
_exptl_absorpt_correction_type multi-scan
_exptl_absorpt_process_details '(Higashi, 1995)'
_exptl_crystal_colour black
_exptl_crystal_density_diffrn 1.278
_exptl_crystal_density_method 'not measured'
_exptl_crystal_description needle
_exptl_crystal_size_max 0.100
_exptl_crystal_size_mid 0.100
_exptl_crystal_size_min 0.100
_refine_diff_density_max 0.27
_refine_diff_density_min -0.29
_refine_ls_abs_structure_Flack 0.56(7)
_refine_ls_extinction_method none
_refine_ls_goodness_of_fit_ref 0.976
_refine_ls_hydrogen_treatment noref
_refine_ls_number_parameters 342
_refine_ls_number_reflns 1963
_refine_ls_R_factor_gt 0.0319
_refine_ls_shift/su_max 0.0899
_refine_ls_structure_factor_coef Fsqd
_refine_ls_weighting_details 'w = 1/[\s^2^(Fo^2^) + (0.05000(Max(Fo^2^,0) + 2Fc^2^)/3)^2^]'
_refine_ls_weighting_scheme calc
_refine_ls_wR_factor_ref 0.0744
_reflns_number_gt 1963
_reflns_number_total 2875
_reflns_threshold_expression F^2^>3.0\s(F^2^)
_cod_data_source_file b104514h.txt
_cod_data_source_block 001213_
_cod_original_cell_volume 4784.9(1)
_cod_original_formula_sum 'C136 H92 Co N4 '
_cod_database_code 7010849

loop_
_symmetry_equiv_pos_as_xyz
x,y,z
-x,-y,z
-y,x,z
y,-x,z
1/2+x,1/2+y,1/2+z
1/2-x,1/2-y,1/2+z
1/2-y,1/2+x,1/2+z
1/2+y,1/2-x,1/2+z

loop_
_atom_site_label
_atom_site_type_symbol
_atom_site_fract_x
_atom_site_fract_y
_atom_site_fract_z
_atom_site_U_iso_or_equiv
_atom_site_adp_type
_atom_site_occupancy
_atom_site_calc_flag
_atom_site_refinement_flags
_atom_site_disorder_assembly
_atom_site_disorder_group
Co(1) Co 1.0000 0.0000 0.9152(8) 0.0096(1) Uani 1.00 d S . .
N(1) N 1.09180(9) 0.03745(9) 0.9127(8) 0.0110(4) Uiso 1.00 d . . .
C(1) C 1.1514(1) 0.0026(1) 0.9095(8) 0.0119(6) Uani 1.00 d . . .
C(2) C 1.1579(1) -0.0665(1) 0.9095(8) 0.0117(5) Uani 1.00 d . . .
C(3) C 1.1041(1) -0.1100(1) 0.9087(8) 0.0113(6) Uani 1.00 d . . .
C(4) C 1.1105(1) -0.1814(1) 0.9042(9) 0.0156(6) Uani 1.00 d . . .
C(5) C 1.0479(1) -0.2069(1) 0.9044(9) 0.0152(7) Uani 1.00 d . . .
C(6) C 1.2272(1) -0.0951(1) 0.9055(8) 0.0133(6) Uani 1.00 d . . .
C(7) C 1.2526(2) -0.1179(2) 0.8058(8) 0.0148(8) Uani 1.00 d . . .
C(8) C 1.3179(2) -0.1439(2) 0.7986(8) 0.0164(8) Uani 1.00 d . . .
C(9) C 1.3553(1) -0.1457(2) 0.8961(8) 0.0187(7) Uani 1.00 d . . .
C(10) C 1.3308(2) -0.1234(2) 0.9985(8) 0.0166(8) Uani 1.00 d . . .
C(11) C 1.2658(2) -0.0981(2) 1.0021(8) 0.0149(8) Uani 1.00 d . . .
C(12) C 1.3425(2) -0.1707(2) 0.6861(8) 0.0227(8) Uani 1.00 d . . .
C(13) C 1.3004(2) -0.2319(2) 0.6553(8) 0.033(1) Uani 1.00 d . . .
C(14) C 1.3351(2) -0.1178(3) 0.5951(9) 0.032(1) Uani 1.00 d . . .
C(15) C 1.4162(2) -0.1913(2) 0.6905(9) 0.031(1) Uani 1.00 d . . .
C(16) C 1.3761(2) -0.1248(2) 1.1026(8) 0.0231(8) Uani 1.00 d . . .
C(17) C 1.4303(2) -0.0719(2) 1.0887(8) 0.032(1) Uani 1.00 d . . .
C(18) C 1.3369(2) -0.1109(2) 1.2091(9) 0.025(1) Uani 1.00 d . . .
C(19) C 1.4091(3) -0.1934(2) 1.1151(9) 0.033(1) Uani 1.00 d . . .
C(20) C 1.0816(2) -0.0418(3) 1.6621(9) 0.025(1) Uani 1.00 d . . .
C(21) C 1.1280(3) 0.0032(2) 1.6147(9) 0.029(1) Uani 1.00 d . . .
C(22) C 1.1058(3) 0.0728(2) 1.6147(9) 0.031(1) Uani 1.00 d . . .
C(23) C 1.1239(2) 0.1084(2) 1.5198(9) 0.026(1) Uani 1.00 d . . .
C(24) C 1.1634(2) -0.0149(3) 1.5189(8) 0.028(1) Uani 1.00 d . . .
C(25) C 1.1542(2) -0.0789(3) 1.4716(8) 0.030(1) Uani 1.00 d . . .
C(26) C 1.1545(2) -0.0790(3) 1.3504(9) 0.029(1) Uani 1.00 d . . .
C(27) C 1.1642(2) -0.0155(2) 1.3027(8) 0.025(1) Uani 1.00 d . . .
C(28) C 1.1277(2) 0.0031(2) 1.2072(9) 0.028(1) Uani 1.00 d . . .
C(29) C 1.0819(2) -0.0417(2) 1.1597(9) 0.024(1) Uani 1.00 d . . .
C(30) C 1.0724(2) -0.1052(2) 1.2073(9) 0.028(1) Uani 1.00 d . . .
C(31) C 1.1086(2) -0.1239(2) 1.3030(9) 0.026(1) Uani 1.00 d . . .
C(32) C 1.0335(4) 0.0113(6) 1.6998(9) 0.014(2) Uani 0.50 d P . .
C(33) C 1.0873(3) -0.1549(3) 1.410(1) 0.016(1) Uani 0.50 d P . .
C(34) C 1.0331(4) 0.0110(7) 1.1228(9) 0.015(2) Uani 0.50 d P . .
C(35) C 1.1650(4) 0.0535(5) 1.468(1) 0.017(2) Uani 0.50 d P . .
C(36) C 1.1763(2) 0.0204(3) 1.411(1) 0.017(1) Uani 0.50 d P . .
C(37) C 1.1643(4) 0.0537(5) 1.354(1) 0.016(2) Uani 0.50 d P . .
H(1) H 1.1518 -0.2065 0.9028 0.0212 Uiso 1.00 calc . . .
H(2) H 1.0411 -0.2547 0.9008 0.0174 Uiso 1.00 calc . . .
H(3) H 1.2241 -0.1162 0.7383 0.0188 Uiso 1.00 calc . . .
H(4) H 1.4002 -0.1634 0.8951 0.0244 Uiso 1.00 calc . . .
H(5) H 1.2466 -0.0839 1.0716 0.0169 Uiso 1.00 calc . . .
H(6) H 1.3064 -0.2670 0.7096 0.0477 Uiso 1.00 calc . . .
H(7) H 1.3146 -0.2501 0.5841 0.0477 Uiso 1.00 calc . . .
H(8) H 1.2545 -0.2213 0.6506 0.0477 Uiso 1.00 calc . . .
H(9) H 1.3505 -0.1363 0.5248 0.0368 Uiso 1.00 calc . . .
H(10) H 1.2910 -0.1040 0.5883 0.0368 Uiso 1.00 calc . . .
H(11) H 1.3636 -0.0802 0.6116 0.0368 Uiso 1.00 calc . . .
H(12) H 1.4436 -0.1535 0.7074 0.0406 Uiso 1.00 calc . . .
H(13) H 1.4224 -0.2243 0.7474 0.0406 Uiso 1.00 calc . . .
H(14) H 1.4298 -0.2096 0.6210 0.0406 Uiso 1.00 calc . . .
H(15) H 1.4565 -0.0815 1.0220 0.0372 Uiso 1.00 calc . . .
H(16) H 1.4596 -0.0710 1.1500 0.0372 Uiso 1.00 calc . . .
H(17) H 1.4107 -0.0287 1.0782 0.0372 Uiso 1.00 calc . . .
H(18) H 1.3660 -0.1103 1.2720 0.0347 Uiso 1.00 calc . . .
H(19) H 1.3159 -0.0672 1.2039 0.0347 Uiso 1.00 calc . . .
H(20) H 1.3030 -0.1432 1.2200 0.0347 Uiso 1.00 calc . . .
H(21) H 1.3762 -0.2285 1.1249 0.0403 Uiso 1.00 calc . . .
H(22) H 1.4348 -0.2054 1.0492 0.0403 Uiso 1.00 calc . . .
H(23) H 1.4390 -0.1954 1.1773 0.0403 Uiso 1.00 calc . . .

loop_
_atom_site_aniso_label
_atom_site_aniso_U_11
_atom_site_aniso_U_22
_atom_site_aniso_U_33
_atom_site_aniso_U_12
_atom_site_aniso_U_13
_atom_site_aniso_U_23
Co(1) 0.0084(2) 0.0084 0.0120(4) 0.0000 0.0000 0.0000
C(1) 0.011(1) 0.016(1) 0.008(1) 0.0006(10) -0.002(2) -0.005(2)
C(2) 0.012(1) 0.015(1) 0.009(1) 0.0028(8) -0.001(2) -0.001(2)
C(3) 0.012(1) 0.014(1) 0.009(1) 0.0026(9) -0.001(2) 0.001(2)
C(4) 0.016(1) 0.013(1) 0.018(2) 0.0047(10) -0.001(2) -0.002(2)
C(5) 0.019(1) 0.011(1) 0.015(2) 0.0002(10) -0.001(2) -0.001(2)
C(6) 0.011(1) 0.011(1) 0.018(1) 0.0000(9) 0.000(2) 0.001(2)
C(7) 0.014(1) 0.013(2) 0.018(2) 0.000(1) -0.001(1) -0.001(1)
C(8) 0.017(2) 0.012(2) 0.021(2) 0.001(1) 0.001(1) 0.000(1)
C(9) 0.013(1) 0.018(1) 0.025(2) 0.003(1) 0.000(1) 0.001(2)
C(10) 0.016(2) 0.011(2) 0.023(2) 0.001(1) -0.005(1) -0.001(1)
C(11) 0.017(2) 0.015(2) 0.013(2) 0.000(1) 0.001(1) -0.004(2)
C(12) 0.019(1) 0.026(2) 0.023(2) 0.010(1) 0.004(1) 0.001(1)
C(13) 0.032(2) 0.034(2) 0.033(2) 0.001(2) 0.008(2) -0.016(2)
C(14) 0.036(3) 0.037(3) 0.022(2) 0.015(2) 0.010(2) 0.008(2)
C(15) 0.021(2) 0.048(3) 0.026(3) 0.013(2) 0.007(2) -0.003(2)
C(16) 0.022(2) 0.024(1) 0.023(2) 0.005(1) -0.009(1) -0.005(2)
C(17) 0.020(2) 0.040(2) 0.037(2) -0.001(1) -0.008(2) -0.009(2)
C(18) 0.022(2) 0.032(2) 0.022(2) 0.003(2) -0.009(2) -0.002(2)
C(19) 0.039(3) 0.030(2) 0.031(3) 0.020(2) -0.020(2) -0.008(2)
C(20) 0.021(2) 0.049(3) 0.007(2) 0.021(2) -0.003(2) 0.001(2)
C(21) 0.034(3) 0.023(2) 0.031(3) 0.005(2) -0.029(2) -0.007(2)
C(22) 0.036(3) 0.024(2) 0.033(3) 0.009(2) -0.028(2) -0.012(2)
C(23) 0.013(2) 0.030(3) 0.037(3) -0.008(2) 0.000(2) -0.019(2)
C(24) 0.011(2) 0.039(2) 0.033(3) -0.007(2) -0.011(2) 0.020(2)
C(25) 0.022(2) 0.054(3) 0.014(1) 0.027(2) -0.008(2) -0.002(2)
C(26) 0.018(2) 0.054(3) 0.015(1) 0.021(2) -0.001(2) 0.003(2)
C(27) 0.006(2) 0.036(2) 0.033(2) -0.004(2) 0.009(2) -0.022(2)
C(28) 0.030(3) 0.021(2) 0.034(3) 0.008(2) 0.024(2) 0.011(2)
C(29) 0.022(2) 0.043(2) 0.006(2) 0.018(2) 0.004(2) -0.004(2)
C(30) 0.014(2) 0.035(2) 0.035(3) 0.000(2) 0.009(2) -0.026(2)
C(31) 0.032(2) 0.017(2) 0.029(2) 0.014(2) 0.022(2) 0.006(2)
C(32) 0.022(5) 0.012(5) 0.008(4) -0.006(3) -0.007(3) 0.008(4)
C(33) 0.017(3) 0.016(3) 0.016(3) 0.010(2) -0.005(4) -0.008(4)
C(34) 0.025(5) 0.021(5) -0.002(4) -0.003(4) 0.000(3) 0.001(4)
C(35) 0.005(4) 0.026(3) 0.019(2) -0.016(3) 0.003(3) -0.005(3)
C(36) 0.002(2) 0.025(3) 0.023(2) 0.000(2) 0.000(5) -0.002(3)
C(37) 0.004(4) 0.024(4) 0.019(2) 0.007(4) -0.003(3) 0.000(4)

loop_
_atom_type_symbol
_atom_type_description
_atom_type_scat_dispersion_real
_atom_type_scat_dispersion_imag
_atom_type_scat_source
C C 0.003 0.002
;International Tables for Crystallography
(1992, Vol. C, Tables 4.2.6.8 and 6.1.1.1)
;
H H 0.000 0.000
;International Tables for Crystallography
(1992, Vol. C, Table 6.1.1.2)
;
N N 0.006 0.003
;International Tables for Crystallography
(1992, Vol. C, Tables 4.2.6.8 and 6.1.1.1)
;
Co Co 0.349 0.972
;International Tables for Crystallography
(1992, Vol. C, Tables 4.2.6.8 and 6.1.1.1)
;

loop_
_geom_angle_atom_site_label_1
_geom_angle_atom_site_label_2
_geom_angle_atom_site_label_3
_geom_angle
_geom_angle_site_symmetry_1
_geom_angle_site_symmetry_2
_geom_angle_site_symmetry_3
_geom_angle_publ_flag
N(1) Co(1) N(1) 89.987(5) . . 3_645 yes
N(1) Co(1) N(1) 89.987(5) . . 4_665 yes
N(1) Co(1) N(1) 178.2(3) . . 2_755 yes
N(1) Co(1) N(1) 178.2(3) 3_645 . 4_665 yes
N(1) Co(1) N(1) 89.987(5) 3_645 . 2_755 yes
N(1) Co(1) N(1) 89.987(5) 4_665 . 2_755 yes
Co(1) N(1) C(1) 127.5(2) . . . yes
Co(1) N(1) C(3) 127.4(2) . . 3_645 yes
C(1) N(1) C(3) 105.0(2) . . 3_645 yes
N(1) C(1) C(2) 125.6(2) . . . yes
N(1) C(1) C(5) 110.5(2) . . 3_645 yes
C(2) C(1) C(5) 123.9(2) . . 3_645 yes
C(1) C(2) C(3) 123.6(2) . . . yes
C(1) C(2) C(6) 117.8(2) . . . yes
C(3) C(2) C(6) 118.6(2) . . . yes
N(1) C(3) C(2) 125.7(2) 4_665 . . yes
N(1) C(3) C(4) 110.4(2) 4_665 . . yes
C(2) C(3) C(4) 123.9(2) . . . yes
C(3) C(4) C(5) 107.1(2) . . . yes
C(1) C(5) C(4) 107.0(2) 4_665 . . yes
C(2) C(6) C(7) 119.7(4) . . . yes
C(2) C(6) C(11) 120.1(4) . . . yes
C(7) C(6) C(11) 120.2(2) . . . yes
C(6) C(7) C(8) 121.2(3) . . . yes
C(7) C(8) C(9) 117.1(3) . . . yes
C(7) C(8) C(12) 118.7(3) . . . yes
C(9) C(8) C(12) 124.1(3) . . . yes
C(8) C(9) C(10) 123.1(3) . . . yes
C(9) C(10) C(11) 118.0(3) . . . yes
C(9) C(10) C(16) 120.1(3) . . . yes
C(11) C(10) C(16) 121.9(3) . . . yes
C(6) C(11) C(10) 120.4(3) . . . yes
C(8) C(12) C(13) 108.4(3) . . . yes
C(8) C(12) C(14) 111.0(3) . . . yes
C(8) C(12) C(15) 111.8(3) . . . yes
C(13) C(12) C(14) 109.1(3) . . . yes
C(13) C(12) C(15) 108.8(3) . . . yes
C(14) C(12) C(15) 107.7(3) . . . yes
C(10) C(16) C(17) 108.4(3) . . . yes
C(10) C(16) C(18) 111.9(3) . . . yes
C(10) C(16) C(19) 110.4(3) . . . yes
C(17) C(16) C(18) 109.3(3) . . . yes
C(17) C(16) C(19) 109.2(3) . . . yes
C(18) C(16) C(19) 107.7(4) . . . yes
C(21) C(20) C(22) 119.8(5) . . 4_665 yes
C(21) C(20) C(32) 95.2(5) . . . yes
C(21) C(20) C(32) 132.3(5) . . 4_665 yes
C(22) C(20) C(32) 133.0(5) 4_665 . . yes
C(22) C(20) C(32) 96.1(5) 4_665 . 4_665 yes
C(32) C(20) C(32) 39.1(5) . . 4_665 yes
C(20) C(21) C(22) 114.0(5) . . . yes
C(20) C(21) C(24) 120.0(4) . . . yes
C(22) C(21) C(24) 113.6(4) . . . yes
C(20) C(22) C(21) 113.2(5) 3_645 . . yes
C(20) C(22) C(23) 120.2(4) 3_645 . . yes
C(21) C(22) C(23) 114.0(5) . . . yes
C(22) C(23) C(25) 120.1(4) . . 3_645 yes
C(22) C(23) C(33) 132.6(5) . . 3_645 yes
C(22) C(23) C(35) 96.1(5) . . . yes
C(25) C(23) C(33) 94.8(5) 3_645 . 3_645 yes
C(25) C(23) C(35) 130.9(6) 3_645 . . yes
C(33) C(23) C(35) 38.4(4) 3_645 . . yes
C(21) C(24) C(25) 119.9(4) . . . yes
C(21) C(24) C(35) 96.2(5) . . . yes
C(21) C(24) C(36) 132.5(5) . . . yes
C(25) C(24) C(35) 131.9(5) . . . yes
C(25) C(24) C(36) 95.9(5) . . . yes
C(35) C(24) C(36) 38.2(4) . . . yes
C(23) C(25) C(24) 119.9(4) 4_665 . . yes
C(23) C(25) C(26) 114.3(6) 4_665 . . yes
C(24) C(25) C(26) 113.8(6) . . . yes
C(25) C(26) C(27) 113.9(6) . . . yes
C(25) C(26) C(31) 113.9(6) . . . yes
C(27) C(26) C(31) 120.2(4) . . . yes
C(26) C(27) C(28) 119.8(4) . . . yes
C(26) C(27) C(36) 95.8(5) . . . yes
C(26) C(27) C(37) 131.1(6) . . . yes
C(28) C(27) C(36) 131.4(5) . . . yes
C(28) C(27) C(37) 95.3(5) . . . yes
C(36) C(27) C(37) 38.0(4) . . . yes
C(27) C(28) C(29) 120.0(4) . . . yes
C(27) C(28) C(30) 114.2(5) . . 3_645 yes
C(29) C(28) C(30) 114.0(5) . . 3_645 yes
C(28) C(29) C(30) 120.1(4) . . . yes
C(28) C(29) C(34) 95.5(5) . . . yes
C(28) C(29) C(34) 131.7(5) . . 4_665 yes
C(30) C(29) C(34) 131.7(5) . . . yes
C(30) C(29) C(34) 95.5(5) . . 4_665 yes
C(34) C(29) C(34) 38.4(5) . . 4_665 yes
C(28) C(30) C(29) 114.1(5) 4_665 . . yes
C(28) C(30) C(31) 114.0(5) 4_665 . . yes
C(29) C(30) C(31) 120.1(4) . . . yes
C(26) C(31) C(30) 119.8(4) . . . yes
C(26) C(31) C(33) 95.9(5) . . . yes
C(26) C(31) C(37) 131.1(6) . . 4_665 yes
C(30) C(31) C(33) 131.9(5) . . . yes
C(30) C(31) C(37) 95.9(5) . . 4_665 yes
C(33) C(31) C(37) 37.7(4) . . 4_665 yes
C(20) C(32) C(20) 120.3(5) . . 3_645 yes
C(20) C(32) C(32) 152.5(9) . . 3_645 yes
C(20) C(32) C(32) 69(1) . . 4_665 yes
C(20) C(32) C(32) 112(1) . . 2_755 yes
C(20) C(32) C(32) 71(1) 3_645 . 3_645 yes
C(20) C(32) C(32) 153.8(8) 3_645 . 4_665 yes
C(20) C(32) C(32) 114(1) 3_645 . 2_755 yes
C(32) C(32) C(32) 90.0000(9) 3_645 . 4_665 yes
C(32) C(32) C(32) 45.0000(8) 3_645 . 2_755 yes
C(32) C(32) C(32) 45.0000(1) 4_665 . 2_755 yes
C(23) C(33) C(31) 120.1(4) 4_665 . . yes
C(23) C(33) C(35) 70.0(10) 4_665 . 4_665 yes
C(23) C(33) C(36) 112.2(9) 4_665 . 4_665 yes
C(23) C(33) C(37) 151.0(9) 4_665 . 4_665 yes
C(31) C(33) C(35) 152.7(8) . . 4_665 yes
C(31) C(33) C(36) 114.3(9) . . 4_665 yes
C(31) C(33) C(37) 71.6(10) . . 4_665 yes
C(35) C(33) C(36) 44.2(7) 4_665 . 4_665 yes
C(35) C(33) C(37) 88.6(7) 4_665 . 4_665 yes
C(36) C(33) C(37) 44.5(7) 4_665 . 4_665 yes
C(29) C(34) C(29) 120.1(5) . . 3_645 yes
C(29) C(34) C(34) 153(1) . . 3_645 yes
C(29) C(34) C(34) 70(1) . . 4_665 yes
C(29) C(34) C(34) 113(1) . . 2_755 yes
C(29) C(34) C(34) 71(1) 3_645 . 3_645 yes
C(29) C(34) C(34) 154.0(10) 3_645 . 4_665 yes
C(29) C(34) C(34) 114(1) 3_645 . 2_755 yes
C(34) C(34) C(34) 90.0000(9) 3_645 . 4_665 yes
C(34) C(34) C(34) 45.0000(8) 3_645 . 2_755 yes
C(34) C(34) C(34) 45.0000(1) 4_665 . 2_755 yes
C(23) C(35) C(24) 119.2(7) . . . yes
C(23) C(35) C(33) 71.6(9) . . 3_645 yes
C(23) C(35) C(36) 155(1) . . . yes
C(23) C(35) C(37) 113(1) . . . yes
C(24) C(35) C(33) 154.4(10) . . 3_645 yes
C(24) C(35) C(36) 70.8(9) . . . yes
C(24) C(35) C(37) 114(1) . . . yes
C(33) C(35) C(36) 90(1) 3_645 . . yes
C(33) C(35) C(37) 44.7(7) 3_645 . . yes
C(36) C(35) C(37) 46.0(7) . . . yes
C(24) C(36) C(27) 119.7(4) . . . yes
C(24) C(36) C(33) 114.1(9) . . 3_645 yes
C(24) C(36) C(35) 71(1) . . . yes
C(24) C(36) C(37) 151.4(9) . . . yes
C(27) C(36) C(33) 113.2(9) . . 3_645 yes
C(27) C(36) C(35) 152.9(10) . . . yes
C(27) C(36) C(37) 71.5(10) . . . yes
C(33) C(36) C(35) 45.1(7) 3_645 . . yes
C(33) C(36) C(37) 43.3(7) 3_645 . . yes
C(35) C(36) C(37) 88.4(7) . . . yes
C(27) C(37) C(31) 120.0(7) . . 3_645 yes
C(27) C(37) C(33) 156(1) . . 3_645 yes
C(27) C(37) C(35) 113(1) . . . yes
C(27) C(37) C(36) 70.5(9) . . . yes
C(31) C(37) C(33) 70.7(9) 3_645 . 3_645 yes
C(31) C(37) C(35) 114(1) 3_645 . . yes
C(31) C(37) C(36) 156(1) 3_645 . . yes
C(33) C(37) C(35) 46.6(7) 3_645 . . yes
C(33) C(37) C(36) 92(1) 3_645 . . yes
C(35) C(37) C(36) 45.6(7) . . . yes

loop_
_geom_bond_atom_site_label_1
_geom_bond_atom_site_label_2
_geom_bond_distance
_geom_bond_site_symmetry_1
_geom_bond_site_symmetry_2
_geom_bond_publ_flag
Co(1) N(1) 1.980(2) . . yes
Co(1) N(1) 1.980(2) . 3_645 yes
Co(1) N(1) 1.980(2) . 4_665 yes
Co(1) N(1) 1.980(2) . 2_755 yes
N(1) C(1) 1.380(3) . . yes
N(1) C(3) 1.381(3) . 3_645 yes
C(1) C(2) 1.386(3) . . yes
C(1) C(5) 1.431(3) . 3_645 yes
C(2) C(3) 1.382(3) . . yes
C(2) C(6) 1.497(3) . . yes
C(3) C(4) 1.433(3) . . yes
C(4) C(5) 1.349(4) . . yes
C(6) C(7) 1.377(6) . . yes
C(6) C(11) 1.394(6) . . yes
C(7) C(8) 1.406(5) . . yes
C(8) C(9) 1.388(5) . . yes
C(8) C(12) 1.532(5) . . yes
C(9) C(10) 1.395(5) . . yes
C(10) C(11) 1.393(5) . . yes
C(10) C(16) 1.543(5) . . yes
C(12) C(13) 1.530(5) . . yes
C(12) C(14) 1.526(6) . . yes
C(12) C(15) 1.531(5) . . yes
C(16) C(17) 1.521(5) . . yes
C(16) C(18) 1.525(6) . . yes
C(16) C(19) 1.527(5) . . yes
C(20) C(21) 1.411(7) . . yes
C(20) C(22) 1.409(7) . 4_665 yes
C(20) C(32) 1.50(1) . . yes
C(20) C(32) 1.48(1) . 4_665 yes
C(21) C(22) 1.460(6) . . yes
C(21) C(24) 1.397(7) . . yes
C(22) C(23) 1.390(7) . . yes
C(23) C(25) 1.408(7) . 3_645 yes
C(23) C(33) 1.52(1) . 3_645 yes
C(23) C(35) 1.50(1) . . yes
C(24) C(25) 1.410(7) . . yes
C(24) C(35) 1.50(1) . . yes
C(24) C(36) 1.49(1) . . yes
C(25) C(26) 1.454(4) . . yes
C(26) C(27) 1.405(7) . . yes
C(26) C(31) 1.403(7) . . yes
C(27) C(28) 1.409(7) . . yes
C(27) C(36) 1.51(1) . . yes
C(27) C(37) 1.52(1) . . yes
C(28) C(29) 1.400(7) . . yes
C(28) C(30) 1.454(6) . 3_645 yes
C(29) C(30) 1.404(7) . . yes
C(29) C(34) 1.50(1) . . yes
C(29) C(34) 1.49(1) . 4_665 yes
C(30) C(31) 1.408(7) . . yes
C(31) C(33) 1.49(1) . . yes
C(31) C(37) 1.49(1) . 4_665 yes
C(32) C(32) 1.00(1) . 3_645 yes
C(32) C(32) 1.00(1) . 4_665 yes
C(32) C(32) 1.41(1) . 2_755 yes
C(33) C(35) 0.99(1) . 4_665 yes
C(33) C(36) 1.403(8) . 4_665 yes
C(33) C(37) 0.96(1) . 4_665 yes
C(34) C(34) 0.98(1) . 3_645 yes
C(34) C(34) 0.98(1) . 4_665 yes
C(34) C(34) 1.39(1) . 2_755 yes
C(35) C(36) 0.98(1) . . yes
C(35) C(37) 1.367(8) . . yes
C(36) C(37) 0.98(1) . . yes

loop_
_geom_contact_atom_site_label_1
_geom_contact_atom_site_label_2
_geom_contact_distance
_geom_contact_site_symmetry_1
_geom_contact_site_symmetry_2
_geom_contact_publ_flag
Co(1) C(34) 2.586(7) . . ?
Co(1) C(34) 2.586(7) . 2_755 ?
Co(1) C(34) 2.586(7) . 3_645 ?
Co(1) C(34) 2.586(7) . 4_665 ?
Co(1) C(32) 2.679(8) . 1_554 ?
Co(1) C(32) 2.679(8) . 2_754 ?
Co(1) C(32) 2.679(8) . 3_644 ?
Co(1) C(32) 2.679(8) . 4_664 ?
Co(1) C(29) 3.461(5) . . ?
Co(1) C(29) 3.461(5) . 2_755 ?
Co(1) C(29) 3.461(5) . 3_645 ?
Co(1) C(29) 3.461(5) . 4_665 ?
Co(1) C(20) 3.546(5) . 1_554 ?
Co(1) C(20) 3.546(5) . 2_754 ?
Co(1) C(20) 3.546(5) . 3_644 ?
Co(1) C(20) 3.546(5) . 4_664 ?
N(1) C(34) 2.830(8) . . ?
N(1) C(32) 2.855(8) . 1_554 ?
N(1) C(29) 3.252(6) . 3_645 ?
N(1) C(34) 3.25(1) . 3_645 ?
N(1) C(32) 3.282(9) . 3_644 ?
N(1) C(20) 3.288(6) . 3_644 ?
N(1) C(34) 3.31(1) . 4_665 ?
N(1) C(32) 3.33(1) . 4_664 ?
N(1) C(29) 3.365(6) . . ?
N(1) C(20) 3.404(6) . 1_554 ?
C(1) C(20) 3.398(7) . 1_554 ?
C(1) C(29) 3.424(7) . . ?
C(1) C(32) 3.451(9) . 1_554 ?
C(1) C(34) 3.487(9) . . ?
C(1) C(21) 3.568(7) . 1_554 ?
C(2) C(20) 3.373(7) . 1_554 ?
C(2) C(29) 3.399(7) . . ?
C(3) C(20) 3.287(6) . 1_554 ?
C(3) C(29) 3.335(6) . . ?
C(3) C(32) 3.472(9) . 4_664 ?
C(3) C(34) 3.524(9) . 4_665 ?
C(3) C(22) 3.583(7) . 4_664 ?
C(15) C(37) 3.54(1) . 7_634 ?
C(19) C(35) 3.413(9) . 7_634 ?

loop_
_geom_torsion_atom_site_label_1
_geom_torsion_atom_site_label_2
_geom_torsion_atom_site_label_3
_geom_torsion_atom_site_label_4
_geom_torsion
_geom_torsion_site_symmetry_1
_geom_torsion_site_symmetry_2
_geom_torsion_site_symmetry_3
_geom_torsion_site_symmetry_4
_geom_torsion_publ_flag
Co(1) N(1) C(1) C(2) -1.3(8) . . . . yes
Co(1) N(1) C(1) C(5) 177.9(3) . . . 3_645 yes
Co(1) N(1) C(3) C(2) 2.4(8) . . 3_645 3_645 yes
Co(1) N(1) C(3) C(4) -178.0(3) . . 3_645 3_645 yes
Co(1) N(1) C(1) C(2) -1.3(8) . 3_645 3_645 3_645 yes
Co(1) N(1) C(3) C(2) 2.4(8) . 3_645 2_755 2_755 yes
Co(1) N(1) C(3) C(4) -178.0(3) . 3_645 2_755 2_755 yes
Co(1) N(1) C(1) C(2) -1.3(8) . 4_665 4_665 4_665 yes
Co(1) N(1) C(1) C(5) 177.9(3) . 4_665 4_665 . yes
Co(1) N(1) C(3) C(2) 2.4(8) . 4_665 . . yes
Co(1) N(1) C(3) C(4) -178.0(3) . 4_665 . . yes
Co(1) N(1) C(1) C(5) 177.9(3) . 2_755 2_755 4_665 yes
Co(1) N(1) C(3) C(2) 2.4(8) . 2_755 4_665 4_665 yes
Co(1) N(1) C(3) C(4) -178.0(3) . 2_755 4_665 4_665 yes
N(1) Co(1) N(1) C(1) 0.4(5) . . 3_645 3_645 yes
N(1) Co(1) N(1) C(3) 177.3(3) . . 3_645 2_755 yes
N(1) Co(1) N(1) C(1) -177.8(3) . . 4_665 4_665 yes
N(1) Co(1) N(1) C(3) -1.0(5) . . 4_665 . yes
N(1) Co(1) N(1) C(1) -88.7(4) . . 2_755 2_755 yes
N(1) Co(1) N(1) C(3) 88.2(4) . . 2_755 4_665 yes
N(1) C(1) C(2) C(3) 2.5(9) . . . . yes
N(1) C(1) C(2) C(6) 179.8(4) . . . . yes
N(1) C(3) C(2) C(1) -3.1(9) . 3_645 3_645 3_645 yes
N(1) C(3) C(2) C(6) 179.6(4) . 3_645 3_645 3_645 yes
C(1) N(1) C(3) C(2) 179.8(5) . . 3_645 3_645 yes
C(1) N(1) C(3) C(4) -0.6(5) . . 3_645 3_645 yes
C(1) C(2) C(3) C(4) 177.4(5) . . . . yes
C(1) C(2) C(6) C(7) -99.9(5) . . . . yes
C(1) C(2) C(6) C(11) 79.6(5) . . . . yes
C(2) C(1) N(1) C(3) -178.7(5) . . . 3_645 yes
C(2) C(3) C(4) C(5) -179.8(5) . . . . yes
C(2) C(6) C(7) C(8) 178.9(3) . . . . yes
C(2) C(6) C(11) C(10) -178.7(3) . . . . yes
C(3) N(1) C(1) C(5) 0.5(5) . 4_665 4_665 . yes
C(3) C(2) C(1) C(5) -176.6(5) . . . 3_645 yes
C(3) C(2) C(6) C(7) 77.5(5) . . . . yes
C(3) C(2) C(6) C(11) -102.9(5) . . . . yes
C(4) C(3) C(2) C(6) 0.1(8) . . . . yes
C(5) C(1) C(2) C(6) 0.8(8) . 4_665 4_665 4_665 yes
C(6) C(7) C(8) C(9) 0.1(5) . . . . yes
C(6) C(7) C(8) C(12) 177.9(3) . . . . yes
C(6) C(11) C(10) C(9) -0.3(5) . . . . yes
C(6) C(11) C(10) C(16) 177.4(3) . . . . yes
C(7) C(6) C(11) C(10) 0.8(5) . . . . yes
C(7) C(8) C(9) C(10) 0.4(5) . . . . yes
C(7) C(8) C(12) C(13) -65.1(4) . . . . yes
C(7) C(8) C(12) C(14) 54.7(4) . . . . yes
C(7) C(8) C(12) C(15) 175.0(3) . . . . yes
C(8) C(7) C(6) C(11) -0.7(5) . . . . yes
C(8) C(9) C(10) C(11) -0.3(5) . . . . yes
C(8) C(9) C(10) C(16) -178.0(3) . . . . yes
C(9) C(8) C(12) C(13) 112.6(4) . . . . yes
C(9) C(8) C(12) C(14) -127.6(4) . . . . yes
C(9) C(8) C(12) C(15) -7.3(5) . . . . yes
C(9) C(10) C(16) C(17) 69.9(4) . . . . yes
C(9) C(10) C(16) C(18) -169.6(3) . . . . yes
C(9) C(10) C(16) C(19) -49.6(5) . . . . yes
C(10) C(9) C(8) C(12) -177.3(3) . . . . yes
C(11) C(10) C(16) C(17) -107.8(4) . . . . yes
C(11) C(10) C(16) C(18) 12.8(5) . . . . yes
C(11) C(10) C(16) C(19) 132.7(4) . . . . yes
C(20) C(21) C(22) C(23) -142.4(5) . . . . yes
C(20) C(21) C(24) C(25) -1.8(7) . . . . yes
C(20) C(21) C(24) C(35) 145.0(5) . . . . yes
C(20) C(21) C(24) C(36) 131.7(6) . . . . yes
C(20) C(22) C(21) C(24) 142.2(5) . 4_665 4_665 4_665 yes
C(20) C(22) C(23) C(25) 1.1(7) . 4_665 4_665 . yes
C(20) C(22) C(23) C(33) -130.7(6) . 4_665 4_665 . yes
C(20) C(22) C(23) C(35) -144.4(5) . 4_665 4_665 4_665 yes
C(20) C(32) C(20) C(21) 130.1(5) . . 3_645 3_645 yes
C(20) C(32) C(20) C(22) -10.5(7) . . 3_645 . yes
C(20) C(32) C(20) C(32) 152.6(5) . . 3_645 3_645 yes
C(20) C(32) C(32) C(20) -120(1) . . 3_645 3_645 yes
C(20) C(32) C(32) C(20) -2(3) . . 3_645 2_755 yes
C(20) C(32) C(32) C(32) 40(1) . . 3_645 4_665 yes
C(20) C(32) C(32) C(32) 40(1) . . 3_645 2_755 yes
C(20) C(32) C(32) C(20) -120(1) . . 4_665 4_665 yes
C(20) C(32) C(32) C(32) -161.3(3) . . 4_665 3_645 yes
C(20) C(32) C(32) C(32) -161.3(3) . . 4_665 2_755 yes
C(20) C(32) C(32) C(20) -0.5(6) . . 2_755 4_665 yes
C(20) C(32) C(32) C(20) -142.0(8) . . 2_755 2_755 yes
C(20) C(32) C(32) C(32) -161.0(4) . . 2_755 3_645 yes
C(20) C(32) C(32) C(32) 19.0(4) . . 2_755 4_665 yes
C(20) C(32) C(20) C(21) 10.4(7) . 4_665 4_665 4_665 yes
C(20) C(32) C(20) C(22) -129.8(5) . 4_665 4_665 2_755 yes
C(20) C(32) C(20) C(32) -153.1(5) . 4_665 4_665 2_755 yes
C(20) C(32) C(32) C(20) 117(2) . 4_665 . 3_645 yes
C(20) C(32) C(32) C(32) 161.3(3) . 4_665 . 3_645 yes
C(20) C(32) C(32) C(32) 161.3(3) . 4_665 . 2_755 yes
C(20) C(32) C(32) C(20) -0.5(6) . 4_665 3_645 3_645 yes
C(20) C(32) C(32) C(20) 141.0(10) . 4_665 3_645 2_755 yes
C(20) C(32) C(32) C(32) -19.5(5) . 4_665 3_645 . yes
C(20) C(32) C(32) C(32) 160.5(5) . 4_665 3_645 2_755 yes
C(20) C(32) C(32) C(20) 117(2) . 4_665 2_755 4_665 yes
C(20) C(32) C(32) C(20) -2(3) . 4_665 2_755 2_755 yes
C(20) C(32) C(32) C(32) -43(2) . 4_665 2_755 . yes
C(20) C(32) C(32) C(32) -43(2) . 4_665 2_755 3_645 yes
C(21) C(20) C(22) C(23) -1.7(7) . . 4_665 4_665 yes
C(21) C(20) C(32) C(32) 119(1) . . . 3_645 yes
C(21) C(20) C(32) C(32) 163.4(5) . . . 4_665 yes
C(21) C(20) C(32) C(32) 149.2(5) . . . 2_755 yes
C(21) C(20) C(32) C(32) -22.5(7) . . 4_665 . yes
C(21) C(20) C(32) C(32) -8.1(9) . . 4_665 3_645 yes
C(21) C(20) C(32) C(32) 24(2) . . 4_665 2_755 yes
C(21) C(22) C(20) C(32) 5.8(5) . . 3_645 . yes
C(21) C(22) C(20) C(32) -8.7(8) . . 3_645 3_645 yes
C(21) C(22) C(23) C(25) 140.5(4) . . . 3_645 yes
C(21) C(22) C(23) C(33) 8.7(8) . . . 3_645 yes
C(21) C(22) C(23) C(35) -5.0(5) . . . . yes
C(21) C(24) C(25) C(23) 1.2(6) . . . 4_665 yes
C(21) C(24) C(25) C(26) 141.8(5) . . . . yes
C(21) C(24) C(35) C(23) -9.2(7) . . . . yes
C(21) C(24) C(35) C(33) -118(2) . . . 3_645 yes
C(21) C(24) C(35) C(36) -164.1(6) . . . . yes
C(21) C(24) C(35) C(37) -148.3(8) . . . . yes
C(21) C(24) C(36) C(27) -130.8(6) . . . . yes
C(21) C(24) C(36) C(33) 7.8(9) . . . 3_645 yes
C(21) C(24) C(36) C(35) 21.7(9) . . . . yes
C(21) C(24) C(36) C(37) -24(2) . . . . yes
C(22) C(20) C(21) C(24) 2.1(7) . 3_645 3_645 3_645 yes
C(22) C(20) C(32) C(32) -163.1(5) . 3_645 . 3_645 yes
C(22) C(20) C(32) C(32) -116(2) . 3_645 . 4_665 yes
C(22) C(20) C(32) C(32) -148.7(5) . 3_645 . 2_755 yes
C(22) C(20) C(32) C(32) 23.3(7) . 3_645 3_645 . yes
C(22) C(20) C(32) C(32) 9.1(8) . 3_645 3_645 4_665 yes
C(22) C(20) C(32) C(32) -20(2) . 3_645 3_645 2_755 yes
C(22) C(21) C(20) C(32) -5.5(5) . . . . yes
C(22) C(21) C(20) C(32) 8.6(8) . . . 4_665 yes
C(22) C(21) C(24) C(25) -141.8(4) . . . . yes
C(22) C(21) C(24) C(35) 5.1(5) . . . . yes
C(22) C(21) C(24) C(36) -8.2(7) . . . . yes
C(22) C(23) C(25) C(24) -0.9(7) . . 3_645 3_645 yes
C(22) C(23) C(25) C(26) -141.3(5) . . 3_645 3_645 yes
C(22) C(23) C(33) C(35) -22.3(8) . . 3_645 . yes
C(22) C(23) C(33) C(36) -9.0(9) . . 3_645 . yes
C(22) C(23) C(33) C(37) 22(2) . . 3_645 . yes
C(22) C(23) C(35) C(24) 9.1(7) . . . . yes
C(22) C(23) C(35) C(33) 163.7(6) . . . 3_645 yes
C(22) C(23) C(35) C(36) 117(2) . . . . yes
C(22) C(23) C(35) C(37) 148.4(8) . . . . yes
C(23) C(22) C(20) C(32) 145.5(5) . . 3_645 . yes
C(23) C(22) C(20) C(32) 131.0(6) . . 3_645 3_645 yes
C(23) C(22) C(21) C(24) 0.0(6) . . . . yes
C(23) C(25) C(24) C(35) -131.9(6) . 3_645 3_645 3_645 yes
C(23) C(25) C(24) C(36) -146.3(4) . 3_645 3_645 3_645 yes
C(23) C(25) C(26) C(27) 143.2(4) . 3_645 3_645 3_645 yes
C(23) C(25) C(26) C(31) 0.3(7) . 3_645 3_645 3_645 yes
C(23) C(33) C(35) C(24) 119(2) . 3_645 . . yes
C(23) C(33) C(35) C(36) 162.2(7) . 3_645 . . yes
C(23) C(33) C(35) C(37) 160.0(7) . 3_645 . . yes
C(23) C(33) C(36) C(24) 0.6(7) . 3_645 . . yes
C(23) C(33) C(36) C(27) 142.0(6) . 3_645 . . yes
C(23) C(33) C(36) C(35) -18.1(8) . 3_645 . . yes
C(23) C(33) C(36) C(37) 158.8(9) . 3_645 . . yes
C(23) C(33) C(37) C(27) -2(4) . 3_645 . . yes
C(23) C(33) C(37) C(31) 119(1) . 3_645 . 3_645 yes
C(23) C(33) C(37) C(35) -41(1) . 3_645 . . yes
C(23) C(33) C(37) C(36) -43(2) . 3_645 . . yes
C(23) C(35) C(24) C(25) 131.3(6) . . . . yes
C(23) C(35) C(24) C(36) 154(1) . . . . yes
C(23) C(35) C(33) C(36) -162.2(7) . . 3_645 . yes
C(23) C(35) C(33) C(37) -160.0(7) . . 3_645 . yes
C(23) C(35) C(36) C(24) -118(2) . . . . yes
C(23) C(35) C(36) C(27) 0(4) . . . . yes
C(23) C(35) C(36) C(33) 43(2) . . . 3_645 yes
C(23) C(35) C(36) C(37) 41(2) . . . . yes
C(23) C(35) C(37) C(27) -143.2(5) . . . . yes
C(23) C(35) C(37) C(31) 0(1) . . . 3_645 yes
C(23) C(35) C(37) C(33) 20.8(8) . . . 3_645 yes
C(23) C(35) C(37) C(36) -162.3(8) . . . . yes
C(24) C(21) C(20) C(32) -145.3(5) . . . . yes
C(24) C(21) C(20) C(32) -131.2(6) . . . 4_665 yes
C(24) C(25) C(23) C(33) 145.7(4) . . 4_665 . yes
C(24) C(25) C(23) C(35) 131.0(6) . . 4_665 4_665 yes
C(24) C(25) C(26) C(27) 0.4(7) . . . . yes
C(24) C(25) C(26) C(31) -142.6(4) . . . . yes
C(24) C(35) C(23) C(25) -130.5(7) . . . 3_645 yes
C(24) C(35) C(23) C(33) -154(1) . . . 3_645 yes
C(24) C(35) C(33) C(36) -42(2) . . 3_645 . yes
C(24) C(35) C(33) C(37) -40(2) . . 3_645 . yes
C(24) C(35) C(36) C(27) 118(1) . . . . yes
C(24) C(35) C(36) C(33) 162.0(7) . . . 3_645 yes
C(24) C(35) C(36) C(37) 159.8(7) . . . . yes
C(24) C(35) C(37) C(27) -1(1) . . . . yes
C(24) C(35) C(37) C(31) 142.2(7) . . . 3_645 yes
C(24) C(35) C(37) C(33) 162.1(9) . . . 3_645 yes
C(24) C(35) C(37) C(36) -20.9(8) . . . . yes
C(24) C(36) C(27) C(26) -9.9(4) . . . . yes
C(24) C(36) C(27) C(28) 129.1(6) . . . . yes
C(24) C(36) C(27) C(37) 151.0(8) . . . . yes
C(24) C(36) C(33) C(35) 18.7(8) . . 3_645 . yes
C(24) C(36) C(33) C(37) -158.1(9) . . 3_645 . yes
C(24) C(36) C(35) C(33) -162.0(7) . . . 3_645 yes
C(24) C(36) C(35) C(37) -159.8(7) . . . . yes
C(24) C(36) C(37) C(27) -118(1) . . . . yes
C(24) C(36) C(37) C(31) 2(4) . . . 3_645 yes
C(24) C(36) C(37) C(33) 45(2) . . . 3_645 yes
C(24) C(36) C(37) C(35) 42(1) . . . . yes
C(25) C(23) C(33) C(31) -10.1(5) . 4_665 . . yes
C(25) C(23) C(33) C(35) -162.0(6) . 4_665 . 4_665 yes
C(25) C(23) C(33) C(36) -148.7(5) . 4_665 . 4_665 yes
C(25) C(23) C(33) C(37) -117(1) . 4_665 . 4_665 yes
C(25) C(23) C(35) C(33) 24.1(8) . 4_665 4_665 . yes
C(25) C(23) C(35) C(36) -22(2) . 4_665 4_665 4_665 yes
C(25) C(23) C(35) C(37) 8(1) . 4_665 4_665 4_665 yes
C(25) C(24) C(35) C(33) 22(2) . . . 3_645 yes
C(25) C(24) C(35) C(36) -23.6(9) . . . . yes
C(25) C(24) C(35) C(37) -7(1) . . . . yes
C(25) C(24) C(36) C(27) 10.1(5) . . . . yes
C(25) C(24) C(36) C(33) 148.7(5) . . . 3_645 yes
C(25) C(24) C(36) C(35) 162.6(7) . . . . yes
C(25) C(24) C(36) C(37) 116(1) . . . . yes
C(25) C(26) C(27) C(28) -140.3(5) . . . . yes
C(25) C(26) C(27) C(36) 5.2(6) . . . . yes
C(25) C(26) C(27) C(37) -10.4(8) . . . . yes
C(25) C(26) C(31) C(30) 140.5(5) . . . . yes
C(25) C(26) C(31) C(33) -5.8(5) . . . . yes
C(25) C(26) C(31) C(37) 9.5(8) . . . 4_665 yes
C(26) C(25) C(23) C(33) 5.3(6) . . 4_665 . yes
C(26) C(25) C(23) C(35) -9.4(8) . . 4_665 4_665 yes
C(26) C(25) C(24) C(35) 8.6(9) . . . . yes
C(26) C(25) C(24) C(36) -5.8(6) . . . . yes
C(26) C(27) C(28) C(29) -0.2(7) . . . . yes
C(26) C(27) C(28) C(30) 140.6(4) . . . 3_645 yes
C(26) C(27) C(36) C(33) -148.8(5) . . . 3_645 yes
C(26) C(27) C(36) C(35) -116(2) . . . . yes
C(26) C(27) C(36) C(37) -160.9(7) . . . . yes
C(26) C(27) C(37) C(31) -130.8(7) . . . 3_645 yes
C(26) C(27) C(37) C(33) -19(2) . . . 3_645 yes
C(26) C(27) C(37) C(35) 11(1) . . . . yes
C(26) C(27) C(37) C(36) 25.6(8) . . . . yes
C(26) C(31) C(30) C(28) -141.1(4) . . . 4_665 yes
C(26) C(31) C(30) C(29) -0.3(7) . . . . yes
C(26) C(31) C(33) C(35) 115(2) . . . 4_665 yes
C(26) C(31) C(33) C(36) 148.1(5) . . . 4_665 yes
C(26) C(31) C(33) C(37) 161.0(7) . . . 4_665 yes
C(26) C(31) C(37) C(27) 131.5(7) . . 4_665 4_665 yes
C(26) C(31) C(37) C(33) -25.4(9) . . 4_665 . yes
C(26) C(31) C(37) C(35) -10(1) . . 4_665 4_665 yes
C(26) C(31) C(37) C(36) 20(2) . . 4_665 4_665 yes
C(27) C(26) C(31) C(30) 0.1(7) . . . . yes
C(27) C(26) C(31) C(33) -146.2(4) . . . . yes
C(27) C(26) C(31) C(37) -130.9(6) . . . 4_665 yes
C(27) C(28) C(29) C(30) 0.0(7) . . . . yes
C(27) C(28) C(29) C(34) 145.9(5) . . . . yes
C(27) C(28) C(29) C(34) 131.7(6) . . . 4_665 yes
C(27) C(28) C(30) C(29) -143.3(5) . . 3_645 3_645 yes
C(27) C(28) C(30) C(31) 0.0(6) . . 3_645 3_645 yes
C(27) C(36) C(24) C(35) -152.5(8) . . . . yes
C(27) C(36) C(33) C(35) 160.0(9) . . 3_645 . yes
C(27) C(36) C(33) C(37) -16.8(8) . . 3_645 . yes
C(27) C(36) C(35) C(33) -43(2) . . . 3_645 yes
C(27) C(36) C(35) C(37) -41(1) . . . . yes
C(27) C(36) C(37) C(31) 120(2) . . . 3_645 yes
C(27) C(36) C(37) C(33) 163.7(8) . . . 3_645 yes
C(27) C(36) C(37) C(35) 161.5(7) . . . . yes
C(27) C(37) C(31) C(30) -7.3(8) . . 3_645 3_645 yes
C(27) C(37) C(31) C(33) 156(1) . . 3_645 3_645 yes
C(27) C(37) C(33) C(35) 39(2) . . 3_645 . yes
C(27) C(37) C(33) C(36) 41(2) . . 3_645 . yes
C(27) C(37) C(35) C(33) -164.0(9) . . . 3_645 yes
C(27) C(37) C(35) C(36) 19.1(8) . . . . yes
C(27) C(37) C(36) C(33) -163.7(8) . . . 3_645 yes
C(27) C(37) C(36) C(35) -161.5(7) . . . . yes
C(28) C(27) C(26) C(31) 0.2(7) . . . . yes
C(28) C(27) C(36) C(33) -9.8(8) . . . 3_645 yes
C(28) C(27) C(36) C(35) 22(2) . . . . yes
C(28) C(27) C(36) C(37) -21.9(8) . . . . yes
C(28) C(27) C(37) C(31) 7.2(7) . . . 3_645 yes
C(28) C(27) C(37) C(33) 119(2) . . . 3_645 yes
C(28) C(27) C(37) C(35) 149.3(8) . . . . yes
C(28) C(27) C(37) C(36) 163.7(6) . . . . yes
C(28) C(29) C(30) C(31) 0.2(7) . . . . yes
C(28) C(29) C(34) C(29) -9.1(7) . . . 3_645 yes
C(28) C(29) C(34) C(34) -118(2) . . . 3_645 yes
C(28) C(29) C(34) C(34) -162.9(5) . . . 4_665 yes
C(28) C(29) C(34) C(34) -148.9(5) . . . 2_755 yes
C(28) C(29) C(34) C(29) -130.4(5) . . 4_665 4_665 yes
C(28) C(29) C(34) C(34) 23.2(7) . . 4_665 . yes
C(28) C(29) C(34) C(34) 9.1(9) . . 4_665 3_645 yes
C(28) C(29) C(34) C(34) -22(2) . . 4_665 2_755 yes
C(28) C(30) C(29) C(34) -4.9(5) . 3_645 3_645 . yes
C(28) C(30) C(29) C(34) 9.4(8) . 3_645 3_645 3_645 yes
C(28) C(30) C(31) C(33) -8.9(7) . 3_645 3_645 3_645 yes
C(28) C(30) C(31) C(37) 4.0(6) . 3_645 3_645 . yes
C(29) C(28) C(27) C(36) -131.4(6) . . . . yes
C(29) C(28) C(27) C(37) -144.8(5) . . . . yes
C(29) C(28) C(30) C(31) 143.2(5) . . 3_645 3_645 yes
C(29) C(30) C(31) C(33) 131.9(6) . . . . yes
C(29) C(30) C(31) C(37) 144.8(5) . . . 4_665 yes
C(29) C(34) C(29) C(30) 9.1(7) . . 3_645 3_645 yes
C(29) C(34) C(29) C(34) -153.6(6) . . 3_645 3_645 yes
C(29) C(34) C(34) C(29) 120(2) . . 3_645 3_645 yes
C(29) C(34) C(34) C(29) 1(4) . . 3_645 2_755 yes
C(29) C(34) C(34) C(34) -41(2) . . 3_645 4_665 yes
C(29) C(34) C(34) C(34) -41(2) . . 3_645 2_755 yes
C(29) C(34) C(34) C(29) 120(2) . . 4_665 4_665 yes
C(29) C(34) C(34) C(34) 161.8(3) . . 4_665 3_645 yes
C(29) C(34) C(34) C(34) 161.8(3) . . 4_665 2_755 yes
C(29) C(34) C(34) C(29) 0.2(7) . . 2_755 4_665 yes
C(29) C(34) C(34) C(29) 142.5(10) . . 2_755 2_755 yes
C(29) C(34) C(34) C(34) 161.3(5) . . 2_755 3_645 yes
C(29) C(34) C(34) C(34) -18.7(5) . . 2_755 4_665 yes
C(29) C(34) C(29) C(30) 130.3(5) . 4_665 4_665 4_665 yes
C(29) C(34) C(29) C(34) 153.8(6) . 4_665 4_665 2_755 yes
C(29) C(34) C(34) C(29) -119(2) . 4_665 . 3_645 yes
C(29) C(34) C(34) C(34) -161.8(3) . 4_665 . 3_645 yes
C(29) C(34) C(34) C(34) -161.8(3) . 4_665 . 2_755 yes
C(29) C(34) C(34) C(29) 0.2(7) . 4_665 3_645 3_645 yes
C(29) C(34) C(34) C(29) -142.1(10) . 4_665 3_645 2_755 yes
C(29) C(34) C(34) C(34) 18.9(5) . 4_665 3_645 . yes
C(29) C(34) C(34) C(34) -161.1(5) . 4_665 3_645 2_755 yes
C(29) C(34) C(34) C(29) -119(2) . 4_665 2_755 4_665 yes
C(29) C(34) C(34) C(29) 1(4) . 4_665 2_755 2_755 yes
C(29) C(34) C(34) C(34) 42(2) . 4_665 2_755 . yes
C(29) C(34) C(34) C(34) 42(2) . 4_665 2_755 3_645 yes
C(30) C(28) C(27) C(36) 9.4(7) . 4_665 4_665 4_665 yes
C(30) C(28) C(27) C(37) -3.9(5) . 4_665 4_665 4_665 yes
C(30) C(28) C(29) C(34) 5.0(5) . 4_665 4_665 4_665 yes
C(30) C(28) C(29) C(34) -9.2(8) . 4_665 4_665 2_755 yes
C(30) C(29) C(34) C(34) 21(2) . . . 3_645 yes
C(30) C(29) C(34) C(34) -23.4(7) . . . 4_665 yes
C(30) C(29) C(34) C(34) -9.5(9) . . . 2_755 yes
C(30) C(29) C(34) C(34) 162.6(5) . . 4_665 . yes
C(30) C(29) C(34) C(34) 148.6(6) . . 4_665 3_645 yes
C(30) C(29) C(34) C(34) 117(2) . . 4_665 2_755 yes
C(30) C(31) C(33) C(35) -24(2) . . . 4_665 yes
C(30) C(31) C(33) C(36) 8.4(9) . . . 4_665 yes
C(30) C(31) C(33) C(37) 21.3(8) . . . 4_665 yes
C(30) C(31) C(37) C(33) -164.2(6) . . 4_665 . yes
C(30) C(31) C(37) C(35) -149.0(8) . . 4_665 4_665 yes
C(30) C(31) C(37) C(36) -118(2) . . 4_665 4_665 yes
C(31) C(26) C(27) C(36) 145.6(4) . . . . yes
C(31) C(26) C(27) C(37) 130.1(6) . . . . yes
C(31) C(30) C(29) C(34) -131.4(6) . . . . yes
C(31) C(30) C(29) C(34) -145.7(5) . . . 4_665 yes
C(31) C(33) C(23) C(35) 151.9(8) . . 4_665 4_665 yes
C(31) C(33) C(35) C(36) 44(2) . . 4_665 4_665 yes
C(31) C(33) C(35) C(37) 42(1) . . 4_665 4_665 yes
C(31) C(33) C(36) C(35) -159.2(9) . . 4_665 4_665 yes
C(31) C(33) C(36) C(37) 17.6(8) . . 4_665 4_665 yes
C(31) C(33) C(37) C(35) -160.9(7) . . 4_665 4_665 yes
C(31) C(33) C(37) C(36) -163.1(8) . . 4_665 4_665 yes
C(31) C(37) C(27) C(36) -156(1) . 4_665 4_665 4_665 yes
C(31) C(37) C(33) C(35) 160.9(7) . 4_665 . 4_665 yes
C(31) C(37) C(33) C(36) 163.1(8) . 4_665 . 4_665 yes
C(31) C(37) C(35) C(33) -19.9(8) . 4_665 4_665 . yes
C(31) C(37) C(35) C(36) 163.2(9) . 4_665 4_665 4_665 yes
C(31) C(37) C(36) C(33) -42(2) . 4_665 4_665 . yes
C(31) C(37) C(36) C(35) -40(2) . 4_665 4_665 4_665 yes
C(32) C(20) C(32) C(20) 152.6(5) . . 4_665 4_665 yes
C(32) C(20) C(32) C(20) -153.1(5) . 3_645 3_645 2_755 yes
C(32) C(32) C(32) C(32) 180.0 . 3_645 4_665 2_755 yes
C(32) C(32) C(32) C(32) 0.0 . 3_645 2_755 4_665 yes
C(32) C(32) C(32) C(32) 180.0 . 4_665 3_645 2_755 yes
C(32) C(32) C(32) C(32) 0.0 . 4_665 2_755 3_645 yes
C(32) C(32) C(32) C(32) 0.0 . 2_755 3_645 4_665 yes
C(32) C(32) C(32) C(32) 0.0 . 2_755 4_665 3_645 yes
C(33) C(23) C(35) C(36) -46(2) . 4_665 4_665 4_665 yes
C(33) C(23) C(35) C(37) -15.3(6) . 4_665 4_665 4_665 yes
C(33) C(31) C(37) C(35) 15.2(6) . . 4_665 4_665 yes
C(33) C(31) C(37) C(36) 46(2) . . 4_665 4_665 yes
C(33) C(35) C(24) C(36) 45(2) . 4_665 4_665 4_665 yes
C(33) C(35) C(36) C(37) -2.2(6) . 4_665 4_665 4_665 yes
C(33) C(35) C(37) C(36) 176.9(9) . 4_665 4_665 4_665 yes
C(33) C(36) C(24) C(35) -13.9(6) . 4_665 4_665 4_665 yes
C(33) C(36) C(27) C(37) 12.1(6) . 4_665 4_665 4_665 yes
C(33) C(36) C(35) C(37) 2.2(6) . 4_665 4_665 4_665 yes
C(33) C(36) C(37) C(35) -2.2(6) . 4_665 4_665 4_665 yes
C(33) C(37) C(27) C(36) -44(2) . 4_665 4_665 4_665 yes
C(33) C(37) C(35) C(36) -176.9(9) . 4_665 4_665 4_665 yes
C(33) C(37) C(36) C(35) 2.2(6) . 4_665 4_665 4_665 yes
C(34) C(29) C(34) C(29) -153.6(6) . . 4_665 4_665 yes
C(34) C(29) C(34) C(29) 153.8(6) . 3_645 3_645 2_755 yes
C(34) C(34) C(34) C(34) 180.0 . 3_645 4_665 2_755 yes
C(34) C(34) C(34) C(34) 0.0 . 3_645 2_755 4_665 yes
C(34) C(34) C(34) C(34) 180.0 . 4_665 3_645 2_755 yes
C(34) C(34) C(34) C(34) 0.0 . 4_665 2_755 3_645 yes
C(34) C(34) C(34) C(34) 0.0 . 2_755 3_645 4_665 yes
C(34) C(34) C(34) C(34) 0.0 . 2_755 4_665 3_645 yes
C(35) C(23) C(33) C(36) 13.3(6) . . 3_645 . yes
C(35) C(23) C(33) C(37) 44(1) . . 3_645 . yes
C(35) C(24) C(36) C(37) -46(1) . . . . yes
C(35) C(33) C(36) C(37) 176.8(9) . 3_645 . . yes
C(35) C(33) C(37) C(36) -2.2(6) . 3_645 . . yes
C(35) C(36) C(27) C(37) 44(1) . . . . yes
C(35) C(36) C(33) C(37) -176.8(9) . . 3_645 . yes
C(35) C(37) C(27) C(36) -14.4(6) . . . . yes
C(35) C(37) C(33) C(36) 2.2(6) . . 3_645 . yes
C(36) C(24) C(35) C(37) 15.8(6) . . . . yes
C(36) C(33) C(35) C(37) -2.2(6) . 3_645 . . yes
C(36) C(35) C(33) C(37) 2.2(6) . . 3_645 . yes
C(36) C(35) C(33) C(37) 2.2(6) . . 3_645 . yes
